data_9003829
loop_
_publ_author_name
'Bosi, F.'
'Andreozzi, G. B.'
'Federico, M.'
'Graziani, G.'
'Lucchesi, S.'

_publ_section_title
;
 Crystal chemistry of the elbaite-schorl series
 Sample: 64gh
;
_journal_name_full 'American Mineralogist'
_journal_page_first 1784
_journal_page_last 1792
_journal_paper_doi 10.2138/am.2005.1827
_journal_volume 90
_journal_year 2005
_chemical_compound_source 'Cruziero pegmatite, Minas Gerais, Brazil'
_chemical_formula_sum
;Al7.356 B3.004 Ca0.032 F0.516 Fe0.106 H6.484 K0.005 Li1.107 Mn0.43 Na0.661
 O33.484 Si6
;
_chemical_name_mineral Elbaite
_space_group_IT_number 160
_symmetry_space_group_name_Hall 'R 3 -2"'
_symmetry_space_group_name_H-M 'R 3 m :H'
_cell_angle_alpha 90
_cell_angle_beta 90
_cell_angle_gamma 120
_cell_length_a 15.8801
_cell_length_b 15.8801
_cell_length_c 7.1169
_cell_formula_units_Z 3
_cell_volume 1554.275
_database_code_amcsd 0003953
_exptl_crystal_density_diffrn 3.223
_cod_original_sg_symbol_H-M 'R 3 m'
_cod_original_formula_sum
;Ca.032 Na.661 K.005 Al7.356 Fe.106 Mn.43 Li1.107 B3.004 Si6 F.516 O33.484
 H6.484
;
_cod_database_code 9003829

loop_
_space_group_symop_operation_xyz
x,y,z
2/3+x,1/3+y,1/3+z
1/3+x,2/3+y,2/3+z
x,x-y,z
2/3+x,1/3+x-y,1/3+z
1/3+x,2/3+x-y,2/3+z
-y,-x,z
2/3-y,1/3-x,1/3+z
1/3-y,2/3-x,2/3+z
-x+y,y,z
2/3-x+y,1/3+y,1/3+z
1/3-x+y,2/3+y,2/3+z
-y,x-y,z
2/3-y,1/3+x-y,1/3+z
1/3-y,2/3+x-y,2/3+z
-x+y,-x,z
2/3-x+y,1/3-x,1/3+z
1/3-x+y,2/3-x,2/3+z

loop_
_atom_site_label
_atom_site_fract_x
_atom_site_fract_y
_atom_site_fract_z
_atom_site_occupancy
_atom_site_U_iso_or_equiv
_atom_site_type_symbol
_atom_site_attached_hydrogens
CaX 0.00000 0.00000 0.23458 0.03200 0.01930 Ca 0
NaX 0.00000 0.00000 0.23458 0.66100 0.01930 Na 0
KX 0.00000 0.00000 0.23458 0.00500 0.01930 K 0
AlY 0.12328 0.06164 0.62898 0.45630 0.00700 Al 0
FeY 0.12328 0.06164 0.62898 0.03530 0.00700 Fe 0
MnY 0.12328 0.06164 0.62898 0.13900 0.00700 Mn 0
LiY 0.12328 0.06164 0.62898 0.36900 0.00700 Li 0
AlZ 0.29727 0.26053 0.61095 0.99780 0.00537 Al 0
MnZ 0.29727 0.26053 0.61095 0.00220 0.00537 Mn 0
B 0.10940 0.21880 0.45466 1.00000 0.00590 B 0
SiT 0.19195 0.18993 0.00000 0.99930 0.00428 Si 0
BT 0.19195 0.18993 0.00000 0.00070 0.00428 B 0
F1W 0.00000 0.00000 0.78274 0.51600 0.05500 F 0
O-H1W 0.00000 0.00000 0.78274 0.48400 0.05500 O 1
O2 0.06057 0.12114 0.48512 1.00000 0.01770 O 0
O-H2 0.06057 0.12114 0.48512 1.00000 0.01770 O 1
O3V 0.26771 0.13386 0.50884 1.00000 0.01100 O 0
O4 0.09334 0.18668 0.07194 1.00000 0.00780 O 0
O5 0.18687 0.09343 0.09427 1.00000 0.00800 O 0
O6 0.19647 0.18611 0.77540 1.00000 0.00670 O 0
O7 0.28589 0.28598 0.07977 1.00000 0.00570 O 0
O8 0.20980 0.27043 0.44074 1.00000 0.00710 O 0
H3 0.26600 0.13300 0.38500 1.00000 0.04000 H 0

loop_
_cod_changelog_entry_id
_cod_changelog_entry_author
_cod_changelog_entry_date
_cod_changelog_entry_text
1
;cod-tools version 3.8.0
Id: cif_guess_AMCSD_atom_types 9581 2023-05-17 12:35:41Z saulius
;
2023-05-23T09:14:46+03:00
;Derived atom types and hydrogen counts
from atom names that follow the AMCSD naming convention
(Wat == water, O-H == hydroxyl).
;

loop_
_cod_related_entry_id
_cod_related_entry_database
_cod_related_entry_code
1 AMCSD 0003953
